data_7119324
loop_
_publ_author_name
'Ngamsomprasert, Niti'
'Dang, Jing-Shuang'
'Higashibayashi, Shuhei'
'Yakiyama, Yumi'
'Sakurai, Hidehiro'

_publ_section_title
;
 Sumanene derivatives functionalized at the internal carbon.
;
_journal_issue 4
_journal_name_full 'Chemical communications (Cambridge, England)'
_journal_page_first 697
_journal_page_last 700
_journal_paper_doi 10.1039/c6cc08970d
_journal_volume 53
_journal_year 2017
_chemical_absolute_configuration ad
_chemical_formula_moiety 'C21 H12 O2'
_chemical_formula_sum 'C21 H12 O2'
_chemical_formula_weight 296.31
_space_group_crystal_system trigonal
_space_group_IT_number 145
_space_group_name_Hall 'P 32'
_space_group_name_H-M_alt 'P 32'
_symmetry_space_group_name_Hall 'P 32'
_symmetry_space_group_name_H-M 'P 32'
_atom_sites_solution_hydrogens mixed
_atom_sites_solution_primary direct
_audit_creation_date 2016-10-17
_audit_creation_method
;
Olex2 1.2
(compiled 2016.09.09 svn.r3337 for OlexSys, GUI svn.r5227)
;
_audit_update_record
;
2016-10-28 deposited with the CCDC.
2016-11-25 downloaded from the CCDC.
;
_cell_angle_alpha 90
_cell_angle_beta 90
_cell_angle_gamma 120
_cell_formula_units_Z 3
_cell_length_a 9.98192(9)
_cell_length_b 9.98192(9)
_cell_length_c 11.95006(8)
_cell_measurement_reflns_used 15593
_cell_measurement_temperature 150
_cell_measurement_theta_max 76.2830
_cell_measurement_theta_min 5.1070
_cell_volume 1031.167(15)
_computing_cell_refinement 'CrysAlisPro 1.171.39.5a (Rigaku OD, 2015)'
_computing_data_collection 'CrysAlisPro 1.171.39.5a (Rigaku OD, 2015)'
_computing_data_reduction 'CrysAlisPro 1.171.39.5a (Rigaku OD, 2015)'
_computing_molecular_graphics 'Olex2 (Dolomanov et al., 2009)'
_computing_publication_material 'Olex2 (Dolomanov et al., 2009)'
_computing_structure_refinement 'ShelXL (Sheldrick, 2015)'
_computing_structure_solution 'ShelXS (Sheldrick, 2008)'
_diffrn_ambient_temperature 150
_diffrn_measured_fraction_theta_full 1.000
_diffrn_measured_fraction_theta_max 0.995
_diffrn_measurement_device 'four-circle diffractometer'
_diffrn_measurement_device_type 'XtaLAB Pro: Kappa single'
_diffrn_radiation_monochromator graphite
_diffrn_radiation_type CuK\a
_diffrn_radiation_wavelength 1.54184
_diffrn_reflns_av_R_equivalents 0.0439
_diffrn_reflns_av_unetI/netI 0.0213
_diffrn_reflns_Laue_measured_fraction_full 1.000
_diffrn_reflns_Laue_measured_fraction_max 0.995
_diffrn_reflns_limit_h_max 12
_diffrn_reflns_limit_h_min -12
_diffrn_reflns_limit_k_max 12
_diffrn_reflns_limit_k_min -12
_diffrn_reflns_limit_l_max 15
_diffrn_reflns_limit_l_min -15
_diffrn_reflns_number 27826
_diffrn_reflns_point_group_measured_fraction_full 1.000
_diffrn_reflns_point_group_measured_fraction_max 0.991
_diffrn_reflns_theta_full 67.684
_diffrn_reflns_theta_max 77.063
_diffrn_reflns_theta_min 5.116
_diffrn_source 'fine-focus sealed X-ray tube'
_diffrn_source_type 'Enhance (Cu) X-ray Source'
_exptl_absorpt_coefficient_mu 0.728
_exptl_absorpt_correction_T_max 1.00000
_exptl_absorpt_correction_T_min 0.73941
_exptl_absorpt_correction_type multi-scan
_exptl_absorpt_process_details
;
CrysAlisPro 1.171.39.5a (Rigaku Oxford Diffraction, 2015)
Empirical absorption correction using spherical harmonics,
 implemented in SCALE3 ABSPACK scaling algorithm.
;
_exptl_crystal_colour 'orangish yellow'
_exptl_crystal_colour_modifier orangish
_exptl_crystal_colour_primary yellow
_exptl_crystal_density_diffrn 1.431
_exptl_crystal_description block
_exptl_crystal_F_000 462
_exptl_crystal_size_max 0.1
_exptl_crystal_size_mid 0.05
_exptl_crystal_size_min 0.02
_refine_diff_density_max 0.199
_refine_diff_density_min -0.206
_refine_diff_density_rms 0.044
_refine_ls_abs_structure_details
;
 Flack x determined using 1322 quotients [(I+)-(I-)]/[(I+)+(I-)]
 (Parsons, Flack and Wagner, Acta Cryst. B69 (2013) 249-259).
;
_refine_ls_abs_structure_Flack 0.14(8)
_refine_ls_extinction_method none
_refine_ls_goodness_of_fit_ref 1.114
_refine_ls_hydrogen_treatment mixed
_refine_ls_matrix_type full
_refine_ls_number_parameters 217
_refine_ls_number_reflns 2913
_refine_ls_number_restraints 1
_refine_ls_restrained_S_all 1.113
_refine_ls_R_factor_all 0.0420
_refine_ls_R_factor_gt 0.0407
_refine_ls_shift/su_max 0.000
_refine_ls_shift/su_mean 0.000
_refine_ls_structure_factor_coef Fsqd
_refine_ls_weighting_details 'w=1/[\s^2^(Fo^2^)+(0.1000P)^2^] where P=(Fo^2^+2Fc^2^)/3'
_refine_ls_weighting_scheme calc
_refine_ls_wR_factor_gt 0.1253
_refine_ls_wR_factor_ref 0.1264
_reflns_Friedel_coverage 0.992
_reflns_Friedel_fraction_full 1.000
_reflns_Friedel_fraction_max 0.988
_reflns_number_gt 2804
_reflns_number_total 2913
_reflns_threshold_expression 'I > 2\s(I)'
_cod_data_source_file c6cc08970d2.cif
_cod_data_source_block exp_446
_cod_original_cell_volume 1031.17(2)
_cod_database_code 7119324
_shelx_space_group_comment
;
The symmetry employed for this shelxl refinement is uniquely defined
by the following loop, which should always be used as a source of
symmetry information in preference to the above space-group names.
They are only intended as comments.
;
_oxdiff_exptl_absorpt_empirical_full_min 0.733
_oxdiff_exptl_absorpt_empirical_full_max 1.813
_oxdiff_exptl_absorpt_empirical_details
;
Empirical correction (ABSPACK) includes:
- Absorption correction using spherical harmonics
- Frame scaling
- Detector area scaling
;
_olex2_refinement_description
;
1. Fixed Uiso
 At 1.2 times of:
  All C(H) groups, All C(H,H) groups
 At 1.5 times of:
  All O(H) groups
2.a Secondary CH2 refined with riding coordinates:
 C15(H15A,H15B), C10(H10A,H10B)
2.b Aromatic/amide H refined with riding coordinates:
 C17(H17), C13(H13), C8(H8), C18(H18), C12(H12)
2.c Idealised tetrahedral OH refined as rotating group:
 O1(H1)
;
_shelx_shelxl_version_number 2014/7
_olex2_exptl_crystal_mounting_method Litholoop
_olex2_submission_special_instructions 'No special instructions were received'

loop_
_space_group_symop_operation_xyz
'x, y, z'
'-y, x-y, z+2/3'
'-x+y, -x, z+1/3'

loop_
_atom_site_label
_atom_site_type_symbol
_atom_site_fract_x
_atom_site_fract_y
_atom_site_fract_z
_atom_site_U_iso_or_equiv
_atom_site_adp_type
_atom_site_occupancy
_atom_site_site_symmetry_order
_atom_site_calc_flag
_atom_site_refinement_flags_posn
O1 O -0.3967(2) -0.4383(2) -0.24319(16) 0.0347(5) Uani 1 1 d .
H1 H -0.4799 -0.4409 -0.2374 0.052 Uiso 1 1 calc GR
C6 C -0.2984(3) -0.1974(3) -0.3492(2) 0.0275(5) Uani 1 1 d .
C19 C -0.1522(3) 0.0713(3) -0.3555(2) 0.0309(6) Uani 1 1 d .
O2 O -0.5678(2) -0.2385(3) -0.56147(18) 0.0408(5) Uani 1 1 d .
C16 C 0.1206(3) 0.0538(4) -0.3218(2) 0.0347(6) Uani 1 1 d .
C2 C -0.1649(3) -0.3459(3) -0.3519(2) 0.0302(6) Uani 1 1 d .
C5 C -0.1581(3) -0.0618(3) -0.31418(19) 0.0274(5) Uani 1 1 d .
C21 C -0.3815(3) -0.1549(3) -0.4149(2) 0.0293(5) Uani 1 1 d .
C1 C -0.3199(3) -0.3567(3) -0.3431(2) 0.0294(6) Uani 1 1 d .
C17 C 0.1296(4) 0.1951(4) -0.3485(2) 0.0378(6) Uani 1 1 d .
H17 H 0.2259 0.2840 -0.3549 0.045 Uiso 1 1 calc R
C14 C 0.1148(3) -0.1829(4) -0.3627(2) 0.0371(6) Uani 1 1 d .
C3 C -0.0294(3) -0.2144(3) -0.3230(2) 0.0300(6) Uani 1 1 d .
C11 C -0.1646(4) -0.4531(4) -0.4263(2) 0.0372(7) Uani 1 1 d .
C13 C 0.1173(4) -0.2975(4) -0.4281(3) 0.0434(8) Uani 1 1 d .
H13 H 0.2118 -0.2856 -0.4507 0.052 Uiso 1 1 calc R
C20 C -0.3063(4) 0.0217(3) -0.4139(2) 0.0327(6) Uani 1 1 d .
C9 C -0.3979(3) -0.4505(3) -0.4465(2) 0.0320(6) Uani 1 1 d .
C4 C -0.0252(3) -0.0708(3) -0.2989(2) 0.0292(5) Uani 1 1 d .
C15 C 0.2289(3) -0.0096(4) -0.3454(3) 0.0421(7) Uani 1 1 d .
H15A H 0.2972 0.0077 -0.2825 0.050 Uiso 1 1 calc R
H15B H 0.2905 0.0369 -0.4119 0.050 Uiso 1 1 calc R
C7 C -0.4905(3) -0.2681(4) -0.4951(2) 0.0326(6) Uani 1 1 d .
C8 C -0.4850(3) -0.4135(3) -0.5106(3) 0.0348(6) Uani 1 1 d .
H8 H -0.5443 -0.4813 -0.5672 0.042 Uiso 1 1 calc R
C18 C -0.0051(4) 0.2040(4) -0.3657(2) 0.0361(6) Uani 1 1 d .
H18 H 0.0031 0.2984 -0.3839 0.043 Uiso 1 1 calc R
C10 C -0.3294(4) -0.5556(3) -0.4703(2) 0.0419(7) Uani 1 1 d .
H10A H -0.3836 -0.6524 -0.4296 0.050 Uiso 1 1 calc R
H10B H -0.3303 -0.5767 -0.5497 0.050 Uiso 1 1 calc R
C12 C -0.0198(5) -0.4299(4) -0.4603(2) 0.0432(8) Uani 1 1 d .
H12 H -0.0150 -0.5037 -0.5049 0.052 Uiso 1 1 calc R
H20A H -0.282(4) 0.075(4) -0.488(3) 0.026(7) Uiso 1 1 d .
H20B H -0.370(4) 0.051(4) -0.378(3) 0.032(8) Uiso 1 1 d .

loop_
_atom_site_aniso_label
_atom_site_aniso_U_11
_atom_site_aniso_U_22
_atom_site_aniso_U_33
_atom_site_aniso_U_23
_atom_site_aniso_U_13
_atom_site_aniso_U_12
O1 0.0365(10) 0.0360(10) 0.0251(9) 0.0059(8) 0.0048(8) 0.0132(9)
C6 0.0278(12) 0.0357(14) 0.0204(11) 0.0004(9) 0.0037(9) 0.0169(10)
C19 0.0388(15) 0.0341(14) 0.0209(11) -0.0049(10) 0.0006(10) 0.0192(12)
O2 0.0353(11) 0.0558(13) 0.0348(11) -0.0001(10) -0.0070(8) 0.0254(10)
C16 0.0300(13) 0.0475(16) 0.0195(11) 0.0005(10) -0.0032(10) 0.0141(12)
C2 0.0417(15) 0.0359(14) 0.0181(11) 0.0049(10) 0.0018(10) 0.0233(12)
C5 0.0323(12) 0.0353(13) 0.0164(10) -0.0013(9) 0.0007(9) 0.0183(11)
C21 0.0295(12) 0.0401(14) 0.0241(11) 0.0016(10) 0.0017(10) 0.0218(12)
C1 0.0343(14) 0.0320(13) 0.0204(12) 0.0037(10) 0.0006(10) 0.0156(11)
C17 0.0373(15) 0.0372(15) 0.0252(12) -0.0027(10) -0.0043(10) 0.0083(12)
C14 0.0370(15) 0.0566(18) 0.0269(13) 0.0116(12) 0.0025(11) 0.0303(14)
C3 0.0327(13) 0.0441(15) 0.0180(10) 0.0071(10) 0.0013(9) 0.0228(12)
C11 0.0601(19) 0.0393(15) 0.0251(13) 0.0034(11) 0.0022(12) 0.0344(15)
C13 0.0561(19) 0.067(2) 0.0278(14) 0.0122(13) 0.0058(13) 0.0460(18)
C20 0.0423(15) 0.0416(15) 0.0247(13) -0.0006(11) 0.0010(10) 0.0287(13)
C9 0.0373(15) 0.0283(12) 0.0233(13) 0.0000(10) -0.0019(10) 0.0110(11)
C4 0.0308(13) 0.0376(14) 0.0153(11) 0.0004(10) -0.0016(9) 0.0142(11)
C15 0.0323(14) 0.066(2) 0.0290(14) 0.0097(13) 0.0008(11) 0.0250(15)
C7 0.0260(12) 0.0438(15) 0.0272(12) 0.0030(11) 0.0031(10) 0.0169(12)
C8 0.0324(13) 0.0350(14) 0.0278(12) -0.0009(10) -0.0036(10) 0.0100(11)
C18 0.0497(17) 0.0330(14) 0.0218(12) -0.0042(10) -0.0023(11) 0.0178(13)
C10 0.063(2) 0.0345(15) 0.0292(14) -0.0008(11) -0.0027(13) 0.0256(15)
C12 0.072(2) 0.0547(18) 0.0261(14) 0.0083(12) 0.0066(13) 0.0494(18)

loop_
_atom_type_symbol
_atom_type_description
_atom_type_scat_dispersion_real
_atom_type_scat_dispersion_imag
_atom_type_scat_source
C C 0.0181 0.0091 'International Tables Vol C Tables 4.2.6.8 and 6.1.1.4'
H H 0.0000 0.0000 'International Tables Vol C Tables 4.2.6.8 and 6.1.1.4'
O O 0.0492 0.0322 'International Tables Vol C Tables 4.2.6.8 and 6.1.1.4'

loop_
_geom_angle_atom_site_label_1
_geom_angle_atom_site_label_2
_geom_angle_atom_site_label_3
_geom_angle
C1 O1 H1 109.5
C5 C6 C1 122.7(2)
C21 C6 C5 109.5(2)
C21 C6 C1 125.2(2)
C5 C19 C20 107.3(2)
C5 C19 C18 117.1(3)
C18 C19 C20 132.3(3)
C17 C16 C15 132.2(3)
C4 C16 C17 117.1(3)
C4 C16 C15 107.9(3)
C3 C2 C1 122.5(3)
C3 C2 C11 121.0(3)
C11 C2 C1 112.8(3)
C19 C5 C6 110.6(2)
C4 C5 C6 119.4(2)
C4 C5 C19 121.6(3)
C6 C21 C20 109.3(2)
C6 C21 C7 118.1(3)
C7 C21 C20 129.8(2)
O1 C1 C6 113.4(2)
O1 C1 C2 109.8(2)
O1 C1 C9 111.4(2)
C6 C1 C2 109.0(2)
C6 C1 C9 112.0(2)
C2 C1 C9 100.5(2)
C16 C17 H17 119.5
C16 C17 C18 120.9(3)
C18 C17 H17 119.5
C3 C14 C13 116.5(3)
C3 C14 C15 108.0(3)
C13 C14 C15 133.7(3)
C2 C3 C14 122.7(3)
C2 C3 C4 121.7(3)
C14 C3 C4 109.3(3)
C2 C11 C10 108.6(3)
C2 C11 C12 117.1(3)
C12 C11 C10 133.1(3)
C14 C13 H13 119.4
C14 C13 C12 121.2(3)
C12 C13 H13 119.4
C19 C20 C21 102.2(2)
C19 C20 H20A 107.4(19)
C19 C20 H20B 115(2)
C21 C20 H20A 116.9(19)
C21 C20 H20B 110(2)
H20A C20 H20B 105(3)
C1 C9 C10 107.9(2)
C8 C9 C1 120.1(3)
C8 C9 C10 130.7(3)
C16 C4 C3 110.3(3)
C5 C4 C16 121.6(3)
C5 C4 C3 119.0(2)
C16 C15 C14 102.2(2)
C16 C15 H15A 111.3
C16 C15 H15B 111.3
C14 C15 H15A 111.3
C14 C15 H15B 111.3
H15A C15 H15B 109.2
O2 C7 C21 123.0(3)
O2 C7 C8 118.8(3)
C21 C7 C8 117.2(2)
C9 C8 C7 122.7(3)
C9 C8 H8 118.6
C7 C8 H8 118.6
C19 C18 H18 119.7
C17 C18 C19 120.6(3)
C17 C18 H18 119.7
C11 C10 C9 100.1(2)
C11 C10 H10A 111.7
C11 C10 H10B 111.7
C9 C10 H10A 111.7
C9 C10 H10B 111.7
H10A C10 H10B 109.5
C11 C12 H12 119.5
C13 C12 C11 121.1(3)
C13 C12 H12 119.5

loop_
_geom_bond_atom_site_label_1
_geom_bond_atom_site_label_2
_geom_bond_distance
O1 H1 0.8200
O1 C1 1.433(3)
C6 C5 1.440(4)
C6 C21 1.355(4)
C6 C1 1.496(4)
C19 C5 1.391(4)
C19 C20 1.529(4)
C19 C18 1.407(4)
O2 C7 1.241(3)
C16 C17 1.405(5)
C16 C4 1.389(4)
C16 C15 1.528(5)
C2 C1 1.500(4)
C2 C3 1.377(4)
C2 C11 1.392(4)
C5 C4 1.386(4)
C21 C20 1.531(4)
C21 C7 1.466(4)
C1 C9 1.510(3)
C17 H17 0.9300
C17 C18 1.405(5)
C14 C3 1.394(4)
C14 C13 1.396(5)
C14 C15 1.537(5)
C3 C4 1.442(4)
C11 C10 1.532(5)
C11 C12 1.405(5)
C13 H13 0.9300
C13 C12 1.399(6)
C20 H20A 1.00(3)
C20 H20B 0.93(4)
C9 C8 1.341(4)
C9 C10 1.538(4)
C15 H15A 0.9700
C15 H15B 0.9700
C7 C8 1.491(4)
C8 H8 0.9300
C18 H18 0.9300
C10 H10A 0.9700
C10 H10B 0.9700
C12 H12 0.9300

loop_
_geom_torsion_atom_site_label_1
_geom_torsion_atom_site_label_2
_geom_torsion_atom_site_label_3
_geom_torsion_atom_site_label_4
_geom_torsion
O1 C1 C9 C8 105.4(3)
O1 C1 C9 C10 -86.6(3)
C6 C5 C4 C16 146.4(3)
C6 C5 C4 C3 2.6(4)
C6 C21 C20 C19 10.4(3)
C6 C21 C7 O2 -177.5(3)
C6 C21 C7 C8 -9.0(4)
C6 C1 C9 C8 -22.8(4)
C6 C1 C9 C10 145.2(2)
C19 C5 C4 C16 1.4(4)
C19 C5 C4 C3 -142.5(3)
O2 C7 C8 C9 176.4(3)
C16 C17 C18 C19 0.6(4)
C2 C1 C9 C8 -138.4(3)
C2 C1 C9 C10 29.6(3)
C2 C3 C4 C16 -153.1(2)
C2 C3 C4 C5 -5.5(4)
C2 C11 C10 C9 21.1(3)
C2 C11 C12 C13 -5.4(4)
C5 C6 C21 C20 -7.8(3)
C5 C6 C21 C7 155.3(2)
C5 C6 C1 O1 95.3(3)
C5 C6 C1 C2 -27.3(3)
C5 C6 C1 C9 -137.6(2)
C5 C19 C20 C21 -9.1(3)
C5 C19 C18 C17 8.0(4)
C21 C6 C5 C19 1.7(3)
C21 C6 C5 C4 -146.9(2)
C21 C6 C1 O1 -105.1(3)
C21 C6 C1 C2 132.3(3)
C21 C6 C1 C9 22.0(4)
C21 C7 C8 C9 7.4(4)
C1 C6 C5 C19 164.1(2)
C1 C6 C5 C4 15.5(3)
C1 C6 C21 C20 -169.7(2)
C1 C6 C21 C7 -6.6(4)
C1 C2 C3 C14 -158.7(2)
C1 C2 C3 C4 -9.7(4)
C1 C2 C11 C10 -3.4(3)
C1 C2 C11 C12 165.6(2)
C1 C9 C8 C7 9.5(4)
C1 C9 C10 C11 -31.6(3)
C17 C16 C4 C5 7.3(4)
C17 C16 C4 C3 153.9(3)
C17 C16 C15 C14 -145.5(3)
C14 C3 C4 C16 -0.4(3)
C14 C3 C4 C5 147.3(3)
C14 C13 C12 C11 -1.0(4)
C3 C2 C1 O1 -100.4(3)
C3 C2 C1 C6 24.3(3)
C3 C2 C1 C9 142.1(2)
C3 C2 C11 C10 -162.1(2)
C3 C2 C11 C12 6.9(4)
C3 C14 C13 C12 5.8(4)
C3 C14 C15 C16 -14.6(3)
C11 C2 C1 O1 101.3(2)
C11 C2 C1 C6 -134.0(2)
C11 C2 C1 C9 -16.2(3)
C11 C2 C3 C14 -2.2(4)
C11 C2 C3 C4 146.9(3)
C13 C14 C3 C2 -4.3(4)
C13 C14 C3 C4 -156.6(2)
C13 C14 C15 C16 148.6(3)
C20 C19 C5 C6 5.2(3)
C20 C19 C5 C4 153.0(2)
C20 C19 C18 C17 -148.5(3)
C20 C21 C7 O2 -18.3(4)
C20 C21 C7 C8 150.2(3)
C4 C16 C17 C18 -8.2(4)
C4 C16 C15 C14 14.3(3)
C15 C16 C17 C18 150.1(3)
C15 C16 C4 C5 -156.0(2)
C15 C16 C4 C3 -9.4(3)
C15 C14 C3 C2 162.2(2)
C15 C14 C3 C4 9.8(3)
C15 C14 C13 C12 -156.3(3)
C7 C21 C20 C19 -150.2(3)
C8 C9 C10 C11 134.7(3)
C18 C19 C5 C6 -156.9(2)
C18 C19 C5 C4 -9.1(4)
C18 C19 C20 C21 149.1(3)
C10 C11 C12 C13 160.3(3)
C10 C9 C8 C7 -155.3(3)
C12 C11 C10 C9 -145.5(3)
